data_4002823
loop_
_publ_author_name
'Li, Mu-Qing'
'Hu, Yue-Qiao'
'Bi, Le-Yu'
'Zhang, Hao-Lan'
'Wang, Yanyan'
'Zheng, Yan-Zhen'

_publ_section_title
;
 Structure Tunable Organic--Inorganic Bismuth Halides for an Enhanced
 Two-Dimensional Lead-Free Light-Harvesting Material
;
_journal_issue 13
_journal_name_full 'Chemistry of Materials'
_journal_page_first 5463
_journal_paper_doi 10.1021/acs.chemmater.7b01017
_journal_volume 29
_journal_year 2017
_chemical_formula_sum 'C8 H20 Bi Cl5 N2 O0'
_chemical_formula_weight 530.49
_chemical_name_common BiCl5
_chemical_name_systematic
; 
 ? 
;
_space_group_IT_number 15
_symmetry_cell_setting monoclinic
_symmetry_space_group_name_Hall '-C 2yc'
_symmetry_space_group_name_H-M 'C 1 2/c 1'
_atom_sites_solution_hydrogens geom
_atom_sites_solution_primary direct
_atom_sites_solution_secondary difmap
_audit_creation_method SHELXL-97
_cell_angle_alpha 90.00
_cell_angle_beta 108.666(2)
_cell_angle_gamma 90.00
_cell_formula_units_Z 8
_cell_length_a 19.0664(7)
_cell_length_b 10.6827(4)
_cell_length_c 16.0947(5)
_cell_measurement_reflns_used 7528
_cell_measurement_temperature 150(2)
_cell_measurement_theta_max 29.35
_cell_measurement_theta_min 2.21
_cell_volume 3105.75(19)
_computing_cell_refinement 'Bruker SMART'
_computing_data_collection 'Bruker SMART'
_computing_data_reduction 'Bruker SAINT'
_computing_molecular_graphics 'Bruker SHELXTL'
_computing_publication_material 'Bruker SHELXTL'
_computing_structure_refinement 'Bruker SHELXTL'
_computing_structure_solution 'Bruker SHELXTL'
_diffrn_ambient_temperature 150(2)
_diffrn_measured_fraction_theta_full 0.989
_diffrn_measured_fraction_theta_max 0.989
_diffrn_measurement_device_type 'CCD area detector'
_diffrn_measurement_method 'phi and omega scans'
_diffrn_radiation_monochromator graphite
_diffrn_radiation_source 'fine-focus sealed tube'
_diffrn_radiation_type MoK\a
_diffrn_radiation_wavelength 0.71073
_diffrn_reflns_av_R_equivalents 0.0276
_diffrn_reflns_av_sigmaI/netI 0.0302
_diffrn_reflns_limit_h_max 22
_diffrn_reflns_limit_h_min -23
_diffrn_reflns_limit_k_max 10
_diffrn_reflns_limit_k_min -13
_diffrn_reflns_limit_l_max 19
_diffrn_reflns_limit_l_min -19
_diffrn_reflns_number 8834
_diffrn_reflns_theta_full 26.00
_diffrn_reflns_theta_max 26.00
_diffrn_reflns_theta_min 2.21
_exptl_absorpt_coefficient_mu 12.193
_exptl_absorpt_correction_T_max 0.295
_exptl_absorpt_correction_T_min 0.188
_exptl_absorpt_correction_type multi-scan
_exptl_crystal_colour yellow
_exptl_crystal_density_diffrn 2.269
_exptl_crystal_density_method 'not measured'
_exptl_crystal_description block
_exptl_crystal_F_000 2000
_exptl_crystal_size_max 0.69
_exptl_crystal_size_mid 0.12
_exptl_crystal_size_min 0.10
_refine_diff_density_max 1.763
_refine_diff_density_min -1.260
_refine_diff_density_rms 0.122
_refine_ls_extinction_method none
_refine_ls_goodness_of_fit_ref 1.060
_refine_ls_hydrogen_treatment mixed
_refine_ls_matrix_type full
_refine_ls_number_parameters 147
_refine_ls_number_reflns 3019
_refine_ls_number_restraints 0
_refine_ls_restrained_S_all 1.060
_refine_ls_R_factor_all 0.0200
_refine_ls_R_factor_gt 0.0191
_refine_ls_shift/su_max 0.001
_refine_ls_shift/su_mean 0.000
_refine_ls_structure_factor_coef Fsqd
_refine_ls_weighting_details 'calc w=1/[\s^2^(Fo^2^)+(0.0104P)^2^+14.2177P] where P=(Fo^2^+2Fc^2^)/3'
_refine_ls_weighting_scheme calc
_refine_ls_wR_factor_gt 0.0445
_refine_ls_wR_factor_ref 0.0450
_reflns_number_gt 2924
_reflns_number_total 3019
_reflns_threshold_expression >2sigma(I)
_cod_data_source_file cm7b01017_si_002.cif
_cod_data_source_block 3
_cod_depositor_comments 'Adding full bibliography for 4002821--4002824.cif.'
_cod_original_sg_symbol_H-M C2/c
_cod_database_code 4002823

loop_
_symmetry_equiv_pos_as_xyz
'x, y, z'
'-x, y, -z+1/2'
'x+1/2, y+1/2, z'
'-x+1/2, y+1/2, -z+1/2'
'-x, -y, -z'
'x, -y, z-1/2'
'-x+1/2, -y+1/2, -z'
'x+1/2, -y+1/2, z-1/2'

loop_
_atom_site_label
_atom_site_type_symbol
_atom_site_fract_x
_atom_site_fract_y
_atom_site_fract_z
_atom_site_U_iso_or_equiv
_atom_site_adp_type
_atom_site_occupancy
_atom_site_symmetry_multiplicity
_atom_site_calc_flag
_atom_site_refinement_flags
Bi1 Bi 0.071582(6) 0.189978(11) 0.121925(7) 0.01178(5) Uani 1 1 d .
Cl1 Cl 0.15737(5) 0.35476(8) 0.21943(5) 0.01927(18) Uani 1 1 d .
Cl2 Cl 0.17279(5) 0.01715(8) 0.20145(6) 0.02087(18) Uani 1 1 d .
Cl3 Cl 0.0000 0.13111(12) 0.2500 0.0202(3) Uani 1 2 d S
Cl4 Cl -0.03481(5) 0.36718(9) 0.06437(6) 0.02344(19) Uani 1 1 d .
Cl5 Cl 0.13775(6) 0.23203(9) 0.00646(6) 0.0262(2) Uani 1 1 d .
Cl6 Cl 0.0000 0.0000 0.0000 0.0433(4) Uani 1 2 d S
N1 N 0.26057(15) 0.6196(3) 0.03429(18) 0.0153(6) Uani 1 1 d .
N2 N -0.07511(17) 0.3027(3) -0.2422(2) 0.0188(7) Uani 1 1 d .
C5 C -0.0414(2) 0.1877(3) -0.2679(3) 0.0192(8) Uani 1 1 d .
H5A H -0.0564 0.1826 -0.3307 0.023 Uiso 1 1 d R
H5B H -0.0601 0.1150 -0.2469 0.023 Uiso 1 1 d R
C1 C 0.2392(2) 0.6499(4) -0.0619(2) 0.0182(7) Uani 1 1 d .
H1A H 0.1862 0.6485 -0.0867 0.022 Uiso 1 1 d R
H1B H 0.2587 0.5866 -0.0908 0.022 Uiso 1 1 d R
C2 C 0.2332(2) 0.7234(3) 0.0786(2) 0.0185(7) Uani 1 1 d .
H2A H 0.2487 0.7078 0.1406 0.022 Uiso 1 1 d R
H2B H 0.1801 0.7239 0.0575 0.022 Uiso 1 1 d R
C7 C -0.1579(2) 0.3026(4) -0.2903(3) 0.0255(9) Uani 1 1 d .
H6A H -0.1803 0.3774 -0.2741 0.038 Uiso 1 1 calc R
H6B H -0.1802 0.2276 -0.2742 0.038 Uiso 1 1 calc R
H6C H -0.1666 0.3028 -0.3537 0.038 Uiso 1 1 calc R
C3 C 0.2230(2) 0.4999(3) 0.0449(3) 0.0227(8) Uani 1 1 d .
H3A H 0.1693 0.5096 0.0190 0.034 Uiso 1 1 calc R
H3B H 0.2353 0.4802 0.1074 0.034 Uiso 1 1 calc R
H3C H 0.2399 0.4318 0.0151 0.034 Uiso 1 1 calc R
C6 C -0.0413(2) 0.4170(4) -0.2685(3) 0.0263(9) Uani 1 1 d .
H7A H -0.0606 0.4906 -0.2492 0.032 Uiso 1 1 d R
H7B H -0.0552 0.4200 -0.3313 0.032 Uiso 1 1 d R
C4 C 0.3426(2) 0.6015(4) 0.0747(3) 0.0280(9) Uani 1 1 d .
H4A H 0.3683 0.6786 0.0685 0.042 Uiso 1 1 calc R
H4B H 0.3589 0.5328 0.0448 0.042 Uiso 1 1 calc R
H4C H 0.3542 0.5812 0.1370 0.042 Uiso 1 1 calc R
C8 C -0.0647(2) 0.3045(4) -0.1463(3) 0.0277(9) Uani 1 1 d .
H8A H -0.0117 0.3045 -0.1132 0.042 Uiso 1 1 calc R
H8B H -0.0879 0.2302 -0.1307 0.042 Uiso 1 1 calc R
H8C H -0.0877 0.3800 -0.1319 0.042 Uiso 1 1 calc R

loop_
_atom_site_aniso_label
_atom_site_aniso_U_11
_atom_site_aniso_U_22
_atom_site_aniso_U_33
_atom_site_aniso_U_23
_atom_site_aniso_U_13
_atom_site_aniso_U_12
Bi1 0.01008(8) 0.01169(9) 0.01328(8) -0.00036(4) 0.00333(5) -0.00187(5)
Cl1 0.0179(4) 0.0176(5) 0.0199(4) -0.0054(3) 0.0027(3) -0.0024(4)
Cl2 0.0167(4) 0.0191(5) 0.0278(5) 0.0047(3) 0.0085(3) 0.0058(4)
Cl3 0.0165(6) 0.0256(7) 0.0208(6) 0.000 0.0090(4) 0.000
Cl4 0.0195(4) 0.0227(5) 0.0263(5) 0.0031(4) 0.0048(3) 0.0041(4)
Cl5 0.0352(5) 0.0267(5) 0.0231(5) -0.0047(4) 0.0184(4) -0.0124(4)
Cl6 0.0333(8) 0.0436(10) 0.0534(10) -0.0282(8) 0.0146(7) -0.0220(7)
N1 0.0121(14) 0.0131(15) 0.0208(15) 0.0021(11) 0.0053(11) 0.0003(12)
N2 0.0163(16) 0.0156(17) 0.0287(18) 0.0013(12) 0.0133(13) 0.0023(12)
C5 0.019(2) 0.013(2) 0.029(2) -0.0012(14) 0.0117(15) 0.0008(14)
C1 0.0200(19) 0.0185(19) 0.0178(18) -0.0029(14) 0.0086(13) -0.0004(15)
C2 0.0211(19) 0.0202(19) 0.0173(17) -0.0003(14) 0.0103(14) -0.0015(15)
C7 0.019(2) 0.026(2) 0.031(2) 0.0009(15) 0.0077(16) 0.0056(16)
C3 0.0194(19) 0.016(2) 0.031(2) 0.0063(15) 0.0064(15) -0.0030(16)
C6 0.031(2) 0.0117(19) 0.045(2) 0.0041(16) 0.0244(18) 0.0012(17)
C4 0.0140(19) 0.023(2) 0.043(2) 0.0091(17) 0.0031(16) -0.0013(16)
C8 0.028(2) 0.032(3) 0.025(2) -0.0025(16) 0.0117(17) 0.0010(17)

loop_
_atom_type_symbol
_atom_type_description
_atom_type_scat_dispersion_real
_atom_type_scat_dispersion_imag
_atom_type_scat_source
C C 0.0033 0.0016 'International Tables Vol C Tables 4.2.6.8 and 6.1.1.4'
H H 0.0000 0.0000 'International Tables Vol C Tables 4.2.6.8 and 6.1.1.4'
Bi Bi -4.1077 10.2566 'International Tables Vol C Tables 4.2.6.8 and 6.1.1.4'
Cl Cl 0.1484 0.1585 'International Tables Vol C Tables 4.2.6.8 and 6.1.1.4'
N N 0.0061 0.0033 'International Tables Vol C Tables 4.2.6.8 and 6.1.1.4'
O O 0.0106 0.0060 'International Tables Vol C Tables 4.2.6.8 and 6.1.1.4'

loop_
_geom_angle_atom_site_label_1
_geom_angle_atom_site_label_2
_geom_angle_atom_site_label_3
_geom_angle
_geom_angle_site_symmetry_1
_geom_angle_site_symmetry_3
Cl1 Bi1 Cl5 87.62(3) . .
Cl1 Bi1 Cl2 87.70(3) . .
Cl5 Bi1 Cl2 91.17(3) . .
Cl1 Bi1 Cl4 89.47(3) . .
Cl5 Bi1 Cl4 96.68(3) . .
Cl2 Bi1 Cl4 171.54(3) . .
Cl1 Bi1 Cl6 168.59(2) . .
Cl5 Bi1 Cl6 82.28(2) . .
Cl2 Bi1 Cl6 87.20(2) . .
Cl4 Bi1 Cl6 96.94(2) . .
Cl1 Bi1 Cl3 93.86(3) . .
Cl5 Bi1 Cl3 177.31(3) . .
Cl2 Bi1 Cl3 86.65(3) . .
Cl4 Bi1 Cl3 85.58(3) . .
Cl6 Bi1 Cl3 96.03(2) . .
Bi1 Cl3 Bi1 154.80(5) . 2
Bi1 Cl6 Bi1 180.000(5) 5 .
C2 N1 C4 111.2(3) . .
C2 N1 C3 108.9(3) . .
C4 N1 C3 108.1(3) . .
C2 N1 C1 108.1(3) . .
C4 N1 C1 112.0(3) . .
C3 N1 C1 108.5(3) . .
C8 N2 C6 110.7(3) . .
C8 N2 C5 111.6(3) . .
C6 N2 C5 109.0(3) . .
C8 N2 C7 107.5(3) . .
C6 N2 C7 109.0(3) . .
C5 N2 C7 108.9(3) . .
C5 C5 N2 112.6(3) 2_554 .
C5 C5 H5A 109.0 2_554 .
N2 C5 H5A 109.1 . .
C5 C5 H5B 109.3 2_554 .
N2 C5 H5B 108.9 . .
H5A C5 H5B 107.9 . .
N1 C1 C2 112.4(3) . 7_565
N1 C1 H1A 109.0 . .
C2 C1 H1A 108.7 7_565 .
N1 C1 H1B 109.1 . .
C2 C1 H1B 109.6 7_565 .
H1A C1 H1B 107.9 . .
N1 C2 C1 112.6(3) . 7_565
N1 C2 H2A 109.2 . .
C1 C2 H2A 109.4 7_565 .
N1 C2 H2B 108.9 . .
C1 C2 H2B 108.6 7_565 .
H2A C2 H2B 107.9 . .
N2 C7 H6A 109.5 . .
N2 C7 H6B 109.5 . .
H6A C7 H6B 109.5 . .
N2 C7 H6C 109.5 . .
H6A C7 H6C 109.5 . .
H6B C7 H6C 109.5 . .
N1 C3 H3A 109.5 . .
N1 C3 H3B 109.5 . .
H3A C3 H3B 109.5 . .
N1 C3 H3C 109.5 . .
H3A C3 H3C 109.5 . .
H3B C3 H3C 109.5 . .
C6 C6 N2 112.3(3) 2_554 .
C6 C6 H7A 109.6 2_554 .
N2 C6 H7A 109.3 . .
C6 C6 H7B 108.7 2_554 .
N2 C6 H7B 108.9 . .
H7A C6 H7B 108.0 . .
N1 C4 H4A 109.5 . .
N1 C4 H4B 109.5 . .
H4A C4 H4B 109.5 . .
N1 C4 H4C 109.5 . .
H4A C4 H4C 109.5 . .
H4B C4 H4C 109.5 . .
N2 C8 H8A 109.5 . .
N2 C8 H8B 109.5 . .
H8A C8 H8B 109.5 . .
N2 C8 H8C 109.5 . .
H8A C8 H8C 109.5 . .
H8B C8 H8C 109.5 . .

loop_
_geom_bond_atom_site_label_1
_geom_bond_atom_site_label_2
_geom_bond_distance
_geom_bond_site_symmetry_2
Bi1 Cl1 2.5678(8) .
Bi1 Cl5 2.5976(9) .
Bi1 Cl2 2.6813(9) .
Bi1 Cl4 2.7118(9) .
Bi1 Cl6 2.84920(13) .
Bi1 Cl3 2.8824(3) .
Cl3 Bi1 2.8824(3) 2
Cl6 Bi1 2.84920(13) 5
N1 C2 1.500(4) .
N1 C4 1.502(5) .
N1 C3 1.502(4) .
N1 C1 1.505(4) .
N2 C8 1.492(5) .
N2 C6 1.504(5) .
N2 C5 1.505(4) .
N2 C7 1.519(5) .
C5 C5 1.498(7) 2_554
C5 H5A 0.9600 .
C5 H5B 0.9600 .
C1 C2 1.508(5) 7_565
C1 H1A 0.9600 .
C1 H1B 0.9600 .
C2 C1 1.508(5) 7_565
C2 H2A 0.9601 .
C2 H2B 0.9600 .
C7 H6A 0.9800 .
C7 H6B 0.9800 .
C7 H6C 0.9800 .
C3 H3A 0.9800 .
C3 H3B 0.9800 .
C3 H3C 0.9800 .
C6 C6 1.494(8) 2_554
C6 H7A 0.9600 .
C6 H7B 0.9600 .
C4 H4A 0.9800 .
C4 H4B 0.9800 .
C4 H4C 0.9800 .
C8 H8A 0.9800 .
C8 H8B 0.9800 .
C8 H8C 0.9800 .

loop_
_geom_torsion_atom_site_label_1
_geom_torsion_atom_site_label_2
_geom_torsion_atom_site_label_3
_geom_torsion_atom_site_label_4
_geom_torsion
_geom_torsion_site_symmetry_4
Cl1 Bi1 Cl3 Bi1 46.45(2) 2
Cl5 Bi1 Cl3 Bi1 169.8(5) 2
Cl2 Bi1 Cl3 Bi1 133.92(2) 2
Cl4 Bi1 Cl3 Bi1 -42.72(2) 2
Cl6 Bi1 Cl3 Bi1 -139.250(4) 2
Cl1 Bi1 Cl6 Bi1 169.56(10) 5
Cl5 Bi1 Cl6 Bi1 -162.48(2) 5
Cl2 Bi1 Cl6 Bi1 105.962(19) 5
Cl4 Bi1 Cl6 Bi1 -66.63(2) 5
Cl3 Bi1 Cl6 Bi1 19.630(18) 5
C8 N2 C5 C5 -68.5(4) 2_554
C6 N2 C5 C5 54.1(5) 2_554
C7 N2 C5 C5 173.0(4) 2_554
C2 N1 C1 C2 55.1(4) 7_565
C4 N1 C1 C2 -67.8(4) 7_565
C3 N1 C1 C2 173.0(3) 7_565
C4 N1 C2 C1 68.1(4) 7_565
C3 N1 C2 C1 -172.9(3) 7_565
C1 N1 C2 C1 -55.2(4) 7_565
C8 N2 C6 C6 68.3(4) 2_554
C5 N2 C6 C6 -54.9(5) 2_554
C7 N2 C6 C6 -173.7(4) 2_554
